data_4100145
_journal_name_full 'Journal of the American Chemical Society'
_journal_paper_doi 10.1021/ja0435182
_journal_year 2005
_chemical_formula_moiety 'C10 H8 Cl2 F2 N2 Pd1, C H3 O'
_chemical_formula_sum 'C11 H11 Cl2 F2 N2 O Pd'
_chemical_formula_weight 402.54
_space_group_IT_number 14
_symmetry_cell_setting monoclinic
_symmetry_space_group_name_Hall '-P 2ybc'
_symmetry_space_group_name_H-M 'P 1 21/c 1'
_cell_angle_alpha 90.00
_cell_angle_beta 96.578(7)
_cell_angle_gamma 90.00
_cell_formula_units_Z 2
_cell_length_a 3.8484(16)
_cell_length_b 11.719(5)
_cell_length_c 15.637(7)
_cell_measurement_temperature 150(2)
_cell_volume 700.6(5)
_diffrn_ambient_temperature 150(2)
_exptl_crystal_density_diffrn 1.894
_cod_original_sg_symbol_H-M 'P 21/c'
_cod_original_formula_sum 'C11 H11 Cl2 F2 N2 O1 Pd1'
_cod_database_code 4100145

loop_
_symmetry_equiv_pos_as_xyz
'x, y, z'
'-x, y+1/2, -z+1/2'
'-x, -y, -z'
'x, -y-1/2, z-1/2'

loop_
_atom_site_label
_atom_site_type_symbol
_atom_site_fract_x
_atom_site_fract_y
_atom_site_fract_z
_atom_site_U_iso_or_equiv
_atom_site_adp_type
_atom_site_occupancy
_atom_site_symmetry_multiplicity
_atom_site_calc_flag
_atom_site_refinement_flags
_atom_site_disorder_assembly
_atom_site_disorder_group
Pd1 Pd 0.0000 0.5000 0.0000 0.0154(2) Uani 1 2 d S . .
Cl1 Cl 0.2867(3) 0.34332(9) 0.06375(8) 0.0214(3) Uani 1 1 d . . .
N1 N 0.0667(9) 0.5844(3) 0.1130(3) 0.0176(8) Uani 1 1 d . . .
C2 C 0.2141(12) 0.6880(4) 0.1176(3) 0.0204(10) Uani 1 1 d . . .
H2 H 0.2897 0.7216 0.0676 0.024 Uiso 1 1 calc R . .
C3 C 0.2564(13) 0.7465(4) 0.1950(3) 0.0248(11) Uani 1 1 d . . .
F1 F 0.4076(9) 0.8505(3) 0.1970(2) 0.0374(8) Uani 1 1 d . . .
C4 C 0.1566(12) 0.7003(5) 0.2697(3) 0.0256(11) Uani 1 1 d . . .
H4 H 0.1909 0.7400 0.3229 0.031 Uiso 1 1 calc R . .
C5 C 0.0035(13) 0.5928(5) 0.2630(3) 0.0266(11) Uani 1 1 d . . .
H5 H -0.0737 0.5575 0.3121 0.032 Uiso 1 1 calc R . .
C6 C -0.0360(13) 0.5371(4) 0.1837(3) 0.0223(10) Uani 1 1 d . . .
H6 H -0.1390 0.4633 0.1799 0.027 Uiso 1 1 calc R . .
O1 O 0.397(4) 0.4491(15) 0.5106(10) 0.103(4) Uiso 0.50 1 d P . .
C1 C 0.116(4) 0.5113(12) 0.4977(11) 0.049(4) Uiso 0.50 1 d P . .

loop_
_atom_site_aniso_label
_atom_site_aniso_U_11
_atom_site_aniso_U_22
_atom_site_aniso_U_33
_atom_site_aniso_U_23
_atom_site_aniso_U_13
_atom_site_aniso_U_12
Pd1 0.0174(3) 0.0163(3) 0.0126(3) -0.00141(18) 0.00147(18) 0.00028(17)
Cl1 0.0221(5) 0.0215(6) 0.0203(6) 0.0024(5) 0.0016(4) 0.0037(4)
N1 0.0184(17) 0.0187(19) 0.016(2) -0.0028(15) 0.0022(14) 0.0012(14)
C2 0.022(2) 0.021(2) 0.019(3) 0.0004(19) 0.0045(18) -0.0024(17)
C3 0.025(2) 0.020(2) 0.029(3) -0.007(2) 0.003(2) -0.0002(19)
F1 0.0483(19) 0.0260(16) 0.039(2) -0.0110(14) 0.0072(15) -0.0111(14)
C4 0.027(2) 0.031(3) 0.018(3) -0.010(2) -0.0020(19) 0.003(2)
C5 0.031(2) 0.035(3) 0.014(3) 0.000(2) 0.0051(19) 0.002(2)
C6 0.025(2) 0.021(2) 0.021(3) 0.000(2) 0.0028(19) -0.0019(19)

loop_
_geom_bond_atom_site_label_1
_geom_bond_atom_site_label_2
_geom_bond_distance
_geom_bond_site_symmetry_2
_geom_bond_publ_flag
Pd1 N1 2.015(4) . ?
Pd1 N1 2.015(4) 3_565 ?
Pd1 Cl1 2.3087(13) . ?
Pd1 Cl1 2.3087(13) 3_565 ?
N1 C6 1.337(6) . ?
N1 C2 1.339(6) . ?
C2 C3 1.384(7) . ?
C3 F1 1.349(6) . ?
C3 C4 1.381(8) . ?
C4 C5 1.389(7) . ?
C5 C6 1.393(7) . ?
O1 C1 1.30(2) . ?
